data_1553127
loop_
_publ_author_name
'Chen, Dianpeng'
'Xing, Gangdong'
'Zhou, Hongwei'

_publ_section_title
;
 Sulfone promoted Rh(iii)-catalyzed C--H activation and base assisted
 1,5-H shift strategy for the construction of seven-membered rings
;
_journal_issue 8
_journal_name_full 'Organic Chemistry Frontiers'
_journal_page_first 947
_journal_paper_doi 10.1039/C5QO00089K
_journal_volume 2
_journal_year 2015
_chemical_formula_moiety 'C18 H16 O2 S'
_chemical_formula_sum 'C18 H16 O2 S'
_chemical_formula_weight 296.37
_space_group_IT_number 14
_space_group_name_Hall '-P 2yn'
_space_group_name_H-M_alt 'P 1 21/n 1'
_symmetry_cell_setting monoclinic
_symmetry_space_group_name_Hall '-P 2yn'
_symmetry_space_group_name_H-M 'P 1 21/n 1'
_atom_sites_solution_hydrogens geom
_atom_sites_solution_primary direct
_atom_sites_solution_secondary difmap
_audit_creation_method SHELXL-97
_audit_update_record
;
2015-02-19 deposited with the CCDC.
2015-06-08 downloaded from the CCDC.
;
_cell_angle_alpha 90.00
_cell_angle_beta 94.2720(10)
_cell_angle_gamma 90.00
_cell_formula_units_Z 4
_cell_length_a 8.3022(3)
_cell_length_b 11.1608(4)
_cell_length_c 16.3992(6)
_cell_measurement_reflns_used 11794
_cell_measurement_temperature 296(2)
_cell_measurement_theta_max 27.4
_cell_measurement_theta_min 3.1
_cell_volume 1515.31(10)
_computing_cell_refinement 'PROCESS-AUTO  (Rigaku,2006)'
_computing_data_collection 'PROCESS-AUTO  (Rigaku,2006)'
_computing_data_reduction 'CrystalStructure (Rigaku,2007)'
_computing_molecular_graphics 'Ortep3 for windows (Farrugia,1997)'
_computing_publication_material 'WinGX (Farrugia, 1999)'
_computing_structure_refinement 'SHELXL-97 (Sheldrick, 2008)'
_computing_structure_solution 'SHELXS-97 (Sheldrick, 2008)'
_diffrn_ambient_temperature 296(2)
_diffrn_detector_area_resol_mean 10.00
_diffrn_measured_fraction_theta_full 0.998
_diffrn_measured_fraction_theta_max 0.998
_diffrn_measurement_device_type 'Rigaku RAXIS-RAPID/ZJUG'
_diffrn_measurement_method \w
_diffrn_radiation_monochromator graphite
_diffrn_radiation_source 'rotating anode'
_diffrn_radiation_type MoK\a
_diffrn_radiation_wavelength 0.71073
_diffrn_reflns_av_R_equivalents 0.0341
_diffrn_reflns_av_sigmaI/netI 0.0265
_diffrn_reflns_limit_h_max 10
_diffrn_reflns_limit_h_min -10
_diffrn_reflns_limit_k_max 14
_diffrn_reflns_limit_k_min -13
_diffrn_reflns_limit_l_max 21
_diffrn_reflns_limit_l_min -21
_diffrn_reflns_number 14547
_diffrn_reflns_theta_full 27.44
_diffrn_reflns_theta_max 27.44
_diffrn_reflns_theta_min 3.06
_exptl_absorpt_coefficient_mu 0.215
_exptl_absorpt_correction_T_max 0.9502
_exptl_absorpt_correction_T_min 0.8910
_exptl_absorpt_correction_type multi-scan
_exptl_absorpt_process_details 'Higashi,T. (1995)'
_exptl_crystal_colour yellow
_exptl_crystal_density_diffrn 1.299
_exptl_crystal_density_method 'not measured'
_exptl_crystal_description chunk
_exptl_crystal_F_000 624
_exptl_crystal_size_max 0.55
_exptl_crystal_size_mid 0.36
_exptl_crystal_size_min 0.24
_refine_diff_density_max 0.315
_refine_diff_density_min -0.349
_refine_diff_density_rms 0.065
_refine_ls_extinction_coef 0.062(4)
_refine_ls_extinction_expression Fc^*^=kFc[1+0.001xFc^2^\l^3^/sin(2\q)]^-1/4^
_refine_ls_extinction_method SHELXL
_refine_ls_goodness_of_fit_ref 1.003
_refine_ls_hydrogen_treatment constr
_refine_ls_matrix_type full
_refine_ls_number_parameters 192
_refine_ls_number_reflns 3450
_refine_ls_number_restraints 0
_refine_ls_restrained_S_all 1.003
_refine_ls_R_factor_all 0.0520
_refine_ls_R_factor_gt 0.0449
_refine_ls_shift/su_max 0.000
_refine_ls_shift/su_mean 0.000
_refine_ls_structure_factor_coef Fsqd
_refine_ls_weighting_details 'calc w=1/[\s^2^(Fo^2^)+(0.0652P)^2^+0.3969P] where P=(Fo^2^+2Fc^2^)/3'
_refine_ls_weighting_scheme calc
_refine_ls_wR_factor_gt 0.1103
_refine_ls_wR_factor_ref 0.1159
_reflns_number_gt 2944
_reflns_number_total 3450
_reflns_threshold_expression >2sigma(I)
_cod_data_source_file c5qo00089k2.cif
_cod_data_source_block zhw0925
_cod_original_cell_volume 1515.32(10)
_cod_database_code 1553127

loop_
_symmetry_equiv_pos_as_xyz
'x, y, z'
'-x+1/2, y+1/2, -z+1/2'
'-x, -y, -z'
'x-1/2, -y-1/2, z-1/2'

loop_
_atom_site_label
_atom_site_type_symbol
_atom_site_fract_x
_atom_site_fract_y
_atom_site_fract_z
_atom_site_U_iso_or_equiv
_atom_site_adp_type
_atom_site_occupancy
_atom_site_symmetry_multiplicity
_atom_site_calc_flag
_atom_site_refinement_flags
C1 C 0.24430(17) 0.46644(12) 0.17860(9) 0.0374(3) Uani 1 1 d .
C2 C 0.1037(2) 0.42689(14) 0.13557(11) 0.0494(4) Uani 1 1 d .
H2 H 0.1096 0.3807 0.0887 0.059 Uiso 1 1 calc R
C3 C -0.0443(2) 0.45644(18) 0.16271(13) 0.0607(5) Uani 1 1 d .
H3 H -0.1388 0.4287 0.1350 0.073 Uiso 1 1 calc R
C4 C -0.0515(2) 0.52733(18) 0.23106(12) 0.0585(5) Uani 1 1 d .
H4 H -0.1516 0.5483 0.2488 0.070 Uiso 1 1 calc R
C5 C 0.08693(19) 0.56752(15) 0.27344(11) 0.0468(4) Uani 1 1 d .
H5 H 0.0788 0.6145 0.3198 0.056 Uiso 1 1 calc R
C6 C 0.24078(17) 0.53920(12) 0.24832(9) 0.0353(3) Uani 1 1 d .
C7 C 0.38476(17) 0.58772(12) 0.29576(9) 0.0365(3) Uani 1 1 d .
C8 C 0.51497(18) 0.63388(13) 0.26293(9) 0.0416(3) Uani 1 1 d .
H8 H 0.5941 0.6642 0.3005 0.050 Uiso 1 1 calc R
C9 C 0.55106(18) 0.64358(14) 0.17728(10) 0.0428(3) Uani 1 1 d .
C10 C 0.51822(18) 0.55899(14) 0.12084(10) 0.0433(3) Uani 1 1 d .
H10 H 0.5433 0.5738 0.0674 0.052 Uiso 1 1 calc R
C11 C 0.6340(3) 0.75710(17) 0.15313(12) 0.0635(5) Uani 1 1 d .
H11A H 0.6722 0.7474 0.0997 0.095 Uiso 1 1 calc R
H11B H 0.7236 0.7736 0.1919 0.095 Uiso 1 1 calc R
H11C H 0.5588 0.8225 0.1524 0.095 Uiso 1 1 calc R
C12 C 0.3755(2) 0.59217(13) 0.38806(9) 0.0431(4) Uani 1 1 d .
H12A H 0.4785 0.6196 0.4131 0.052 Uiso 1 1 calc R
H12B H 0.2940 0.6501 0.4008 0.052 Uiso 1 1 calc R
C13 C 0.33526(18) 0.47242(14) 0.42483(9) 0.0414(3) Uani 1 1 d .
C14 C 0.2245(2) 0.4644(2) 0.48413(11) 0.0604(5) Uani 1 1 d .
H14 H 0.1746 0.5335 0.5016 0.072 Uiso 1 1 calc R
C15 C 0.1876(3) 0.3542(3) 0.51764(14) 0.0774(7) Uani 1 1 d .
H15 H 0.1136 0.3500 0.5574 0.093 Uiso 1 1 calc R
C16 C 0.2595(3) 0.2524(2) 0.49243(13) 0.0752(7) Uani 1 1 d .
H16 H 0.2339 0.1787 0.5146 0.090 Uiso 1 1 calc R
C17 C 0.3689(3) 0.25874(18) 0.43454(12) 0.0712(6) Uani 1 1 d .
H17 H 0.4181 0.1892 0.4174 0.085 Uiso 1 1 calc R
C18 C 0.4073(3) 0.36824(15) 0.40105(10) 0.0553(4) Uani 1 1 d .
H18 H 0.4827 0.3714 0.3619 0.066 Uiso 1 1 calc R
O1 O 0.39685(17) 0.35927(11) 0.06668(8) 0.0605(4) Uani 1 1 d .
O2 O 0.52600(15) 0.36114(10) 0.20656(8) 0.0539(3) Uani 1 1 d .
S1 S 0.43069(5) 0.42251(3) 0.14283(2) 0.04137(15) Uani 1 1 d .

loop_
_atom_site_aniso_label
_atom_site_aniso_U_11
_atom_site_aniso_U_22
_atom_site_aniso_U_33
_atom_site_aniso_U_23
_atom_site_aniso_U_13
_atom_site_aniso_U_12
C1 0.0379(7) 0.0332(7) 0.0410(7) 0.0017(6) 0.0027(6) -0.0001(5)
C2 0.0510(9) 0.0422(8) 0.0535(9) -0.0054(7) -0.0059(7) -0.0049(7)
C3 0.0396(8) 0.0649(11) 0.0754(12) 0.0009(10) -0.0109(8) -0.0072(8)
C4 0.0350(8) 0.0675(11) 0.0729(12) 0.0029(10) 0.0040(8) 0.0074(8)
C5 0.0413(8) 0.0496(9) 0.0501(9) -0.0012(7) 0.0066(7) 0.0073(6)
C6 0.0354(7) 0.0322(6) 0.0383(7) 0.0031(5) 0.0030(5) 0.0022(5)
C7 0.0411(7) 0.0307(6) 0.0374(7) -0.0005(5) 0.0009(6) 0.0020(5)
C8 0.0399(7) 0.0405(8) 0.0437(8) -0.0006(6) -0.0024(6) -0.0033(6)
C9 0.0364(7) 0.0436(8) 0.0481(8) 0.0074(6) 0.0018(6) -0.0024(6)
C10 0.0418(8) 0.0467(8) 0.0421(8) 0.0064(6) 0.0083(6) 0.0001(6)
C11 0.0698(12) 0.0561(10) 0.0649(11) 0.0097(9) 0.0082(9) -0.0202(9)
C12 0.0508(9) 0.0400(8) 0.0382(8) -0.0060(6) 0.0014(6) -0.0014(6)
C13 0.0430(8) 0.0471(8) 0.0334(7) -0.0009(6) -0.0024(6) -0.0042(6)
C14 0.0479(9) 0.0802(13) 0.0539(10) 0.0080(9) 0.0084(8) 0.0036(9)
C15 0.0543(11) 0.112(2) 0.0664(13) 0.0319(13) 0.0051(9) -0.0190(12)
C16 0.0837(15) 0.0745(14) 0.0632(12) 0.0253(11) -0.0230(11) -0.0346(12)
C17 0.1091(17) 0.0460(10) 0.0558(11) 0.0008(8) -0.0129(11) -0.0042(10)
C18 0.0797(12) 0.0464(9) 0.0402(8) 0.0003(7) 0.0076(8) 0.0026(8)
O1 0.0764(9) 0.0547(7) 0.0525(7) -0.0162(6) 0.0189(6) -0.0038(6)
O2 0.0550(7) 0.0469(6) 0.0608(7) 0.0093(5) 0.0100(6) 0.0167(5)
S1 0.0462(2) 0.0366(2) 0.0423(2) -0.00206(14) 0.01000(16) 0.00431(14)

loop_
_atom_type_symbol
_atom_type_description
_atom_type_scat_dispersion_real
_atom_type_scat_dispersion_imag
_atom_type_scat_source
C C 0.0033 0.0016 'International Tables Vol C Tables 4.2.6.8 and 6.1.1.4'
H H 0.0000 0.0000 'International Tables Vol C Tables 4.2.6.8 and 6.1.1.4'
O O 0.0106 0.0060 'International Tables Vol C Tables 4.2.6.8 and 6.1.1.4'
S S 0.1246 0.1234 'International Tables Vol C Tables 4.2.6.8 and 6.1.1.4'

loop_
_geom_angle_atom_site_label_1
_geom_angle_atom_site_label_2
_geom_angle_atom_site_label_3
_geom_angle
C2 C1 C6 121.95(14)
C2 C1 S1 117.83(12)
C6 C1 S1 120.22(11)
C3 C2 C1 119.70(16)
C3 C2 H2 120.1
C1 C2 H2 120.1
C4 C3 C2 119.61(16)
C4 C3 H3 120.2
C2 C3 H3 120.2
C5 C4 C3 120.94(16)
C5 C4 H4 119.5
C3 C4 H4 119.5
C4 C5 C6 121.49(16)
C4 C5 H5 119.3
C6 C5 H5 119.3
C1 C6 C5 116.28(13)
C1 C6 C7 125.08(12)
C5 C6 C7 118.65(13)
C8 C7 C6 124.85(13)
C8 C7 C12 119.13(13)
C6 C7 C12 115.87(12)
C7 C8 C9 129.87(14)
C7 C8 H8 115.1
C9 C8 H8 115.1
C10 C9 C8 124.57(14)
C10 C9 C11 119.03(15)
C8 C9 C11 116.39(15)
C9 C10 S1 122.88(12)
C9 C10 H10 118.6
S1 C10 H10 118.6
C9 C11 H11A 109.5
C9 C11 H11B 109.5
H11A C11 H11B 109.5
C9 C11 H11C 109.5
H11A C11 H11C 109.5
H11B C11 H11C 109.5
C13 C12 C7 113.34(12)
C13 C12 H12A 108.9
C7 C12 H12A 108.9
C13 C12 H12B 108.9
C7 C12 H12B 108.9
H12A C12 H12B 107.7
C18 C13 C14 117.87(16)
C18 C13 C12 121.28(14)
C14 C13 C12 120.85(15)
C13 C14 C15 120.7(2)
C13 C14 H14 119.7
C15 C14 H14 119.7
C16 C15 C14 120.2(2)
C16 C15 H15 119.9
C14 C15 H15 119.9
C15 C16 C17 119.83(19)
C15 C16 H16 120.1
C17 C16 H16 120.1
C16 C17 C18 120.4(2)
C16 C17 H17 119.8
C18 C17 H17 119.8
C13 C18 C17 120.99(18)
C13 C18 H18 119.5
C17 C18 H18 119.5
O2 S1 O1 117.21(8)
O2 S1 C10 110.66(8)
O1 S1 C10 107.85(8)
O2 S1 C1 109.86(7)
O1 S1 C1 107.72(8)
C10 S1 C1 102.48(7)

loop_
_geom_bond_atom_site_label_1
_geom_bond_atom_site_label_2
_geom_bond_distance
C1 C2 1.390(2)
C1 C6 1.404(2)
C1 S1 1.7647(14)
C2 C3 1.378(3)
C2 H2 0.9300
C3 C4 1.377(3)
C3 H3 0.9300
C4 C5 1.374(2)
C4 H4 0.9300
C5 C6 1.407(2)
C5 H5 0.9300
C6 C7 1.479(2)
C7 C8 1.346(2)
C7 C12 1.522(2)
C8 C9 1.462(2)
C8 H8 0.9300
C9 C10 1.336(2)
C9 C11 1.509(2)
C10 S1 1.7371(16)
C10 H10 0.9300
C11 H11A 0.9600
C11 H11B 0.9600
C11 H11C 0.9600
C12 C13 1.514(2)
C12 H12A 0.9700
C12 H12B 0.9700
C13 C18 1.377(2)
C13 C14 1.390(2)
C14 C15 1.390(3)
C14 H14 0.9300
C15 C16 1.362(3)
C15 H15 0.9300
C16 C17 1.364(3)
C16 H16 0.9300
C17 C18 1.386(3)
C17 H17 0.9300
C18 H18 0.9300
O1 S1 1.4437(12)
O2 S1 1.4369(12)

loop_
_geom_torsion_atom_site_label_1
_geom_torsion_atom_site_label_2
_geom_torsion_atom_site_label_3
_geom_torsion_atom_site_label_4
_geom_torsion
C6 C1 C2 C3 -1.9(2)
S1 C1 C2 C3 178.25(14)
C1 C2 C3 C4 1.6(3)
C2 C3 C4 C5 -1.1(3)
C3 C4 C5 C6 0.7(3)
C2 C1 C6 C5 1.5(2)
S1 C1 C6 C5 -178.61(11)
C2 C1 C6 C7 -178.06(14)
S1 C1 C6 C7 1.8(2)
C4 C5 C6 C1 -0.9(2)
C4 C5 C6 C7 178.65(15)
C1 C6 C7 C8 42.0(2)
C5 C6 C7 C8 -137.52(16)
C1 C6 C7 C12 -142.39(14)
C5 C6 C7 C12 38.06(18)
C6 C7 C8 C9 -2.8(2)
C12 C7 C8 C9 -178.24(15)
C7 C8 C9 C10 -39.8(3)
C7 C8 C9 C11 141.41(17)
C8 C9 C10 S1 -1.5(2)
C11 C9 C10 S1 177.31(13)
C8 C7 C12 C13 -129.71(15)
C6 C7 C12 C13 54.44(17)
C7 C12 C13 C18 43.4(2)
C7 C12 C13 C14 -136.88(16)
C18 C13 C14 C15 -0.4(3)
C12 C13 C14 C15 179.88(17)
C13 C14 C15 C16 -0.2(3)
C14 C15 C16 C17 0.5(3)
C15 C16 C17 C18 -0.2(3)
C14 C13 C18 C17 0.8(3)
C12 C13 C18 C17 -179.52(17)
C16 C17 C18 C13 -0.5(3)
C9 C10 S1 O2 -56.70(15)
C9 C10 S1 O1 173.89(13)
C9 C10 S1 C1 60.38(15)
C2 C1 S1 O2 -123.20(13)
C6 C1 S1 O2 56.91(13)
C2 C1 S1 O1 5.55(14)
C6 C1 S1 O1 -174.34(11)
C2 C1 S1 C10 119.15(13)
C6 C1 S1 C10 -60.74(13)
